data_7713229
loop_
_publ_author_name
'Jana, Subhendu'
'Yadav, Sweta'
'Swati, ?'
'Niranjan, Manish K.'
'Prakash, Jai'

_publ_section_title
;
 Ba<sub>14</sub>Si<sub>4</sub>Sb<sub>8</sub>Te<sub>32</sub>(Te<sub>3</sub>):
 hypervalent Te in a new structure type with low thermal conductivity.
;
_journal_name_full 'Dalton transactions (Cambridge, England : 2003)'
_journal_paper_doi 10.1039/d3dt01532g
_journal_year 2023
_chemical_formula_sum 'Ba14 Sb8 Si4 Te35'
_chemical_formula_weight 7475.12
_space_group_crystal_system monoclinic
_space_group_IT_number 14
_space_group_name_Hall '-P 2ybc'
_space_group_name_H-M_alt 'P 1 21/c 1'
_audit_creation_method SHELXL-2019/1
_audit_update_record
;
2023-06-11 deposited with the CCDC.	2023-06-11 downloaded from the CCDC.
;
_cell_angle_alpha 90
_cell_angle_beta 97.699(4)
_cell_angle_gamma 90
_cell_formula_units_Z 2
_cell_length_a 24.220(2)
_cell_length_b 13.3920(16)
_cell_length_c 13.6129(14)
_cell_measurement_reflns_used 9539
_cell_measurement_temperature 298(2)
_cell_measurement_theta_max 30.45
_cell_measurement_theta_min 2.55
_cell_volume 4375.6(8)
_computing_cell_refinement 'Bruker SAINT'
_computing_data_collection 'Bruker APEX2'
_computing_data_reduction 'Bruker SAINT'
_computing_molecular_graphics 'Bruker SHELXTL'
_computing_publication_material 'Bruker SHELXTL'
_computing_structure_refinement 'SHELXL-2014 (Sheldrick 2014)'
_computing_structure_solution 'SHELXS-97 (Sheldrick 2008)'
_diffrn_ambient_temperature 298(2)
_diffrn_measured_fraction_theta_full 0.999
_diffrn_measured_fraction_theta_max 0.999
_diffrn_measurement_device_type 'Bruker APEX-II CCD'
_diffrn_measurement_method '\f and \w scans'
_diffrn_radiation_type MoK\a
_diffrn_radiation_wavelength 0.71073
_diffrn_reflns_av_R_equivalents 0.0700
_diffrn_reflns_av_unetI/netI 0.0468
_diffrn_reflns_Laue_measured_fraction_full 0.999
_diffrn_reflns_Laue_measured_fraction_max 0.999
_diffrn_reflns_limit_h_max 32
_diffrn_reflns_limit_h_min -28
_diffrn_reflns_limit_k_max 17
_diffrn_reflns_limit_k_min -17
_diffrn_reflns_limit_l_max 18
_diffrn_reflns_limit_l_min -18
_diffrn_reflns_number 64953
_diffrn_reflns_point_group_measured_fraction_full 0.999
_diffrn_reflns_point_group_measured_fraction_max 0.999
_diffrn_reflns_theta_full 25.242
_diffrn_reflns_theta_max 28.281
_diffrn_reflns_theta_min 2.143
_diffrn_source 'micro-focus sealed X-ray tube'
_exptl_absorpt_coefficient_mu 20.107
_exptl_absorpt_correction_T_max 0.7461
_exptl_absorpt_correction_T_min 0.4023
_exptl_absorpt_correction_type multi-scan
_exptl_absorpt_process_details multi-scan
_exptl_crystal_colour black
_exptl_crystal_density_diffrn 5.674
_exptl_crystal_description block
_exptl_crystal_F_000 6136
_exptl_crystal_size_max 0.09
_exptl_crystal_size_mid 0.07
_exptl_crystal_size_min 0.05
_refine_diff_density_max 4.828
_refine_diff_density_min -4.319
_refine_diff_density_rms 0.311
_refine_ls_extinction_coef 0.000013(4)
_refine_ls_extinction_expression Fc^*^=kFc[1+0.001xFc^2^\l^3^/sin(2\q)]^-1/4^
_refine_ls_extinction_method 'SHELXL-2019/1 (Sheldrick 2019)'
_refine_ls_goodness_of_fit_ref 1.058
_refine_ls_hydrogen_treatment undef
_refine_ls_matrix_type full
_refine_ls_number_parameters 287
_refine_ls_number_reflns 10838
_refine_ls_number_restraints 0
_refine_ls_restrained_S_all 1.058
_refine_ls_R_factor_all 0.0609
_refine_ls_R_factor_gt 0.0348
_refine_ls_shift/su_max 0.001
_refine_ls_shift/su_mean 0.000
_refine_ls_structure_factor_coef Fsqd
_refine_ls_weighting_details 'w=1/[\s^2^(Fo^2^)+(0.0255P)^2^+45.6683P] where P=(Fo^2^+2Fc^2^)/3'
_refine_ls_weighting_scheme calc
_refine_ls_wR_factor_gt 0.0743
_refine_ls_wR_factor_ref 0.0783
_reflns_Friedel_coverage 0.000
_reflns_number_gt 8302
_reflns_number_total 10838
_reflns_threshold_expression 'I > 2\s(I)'
_cod_data_source_file d3dt01532g2.cif
_cod_data_source_block BaSiSbTe
_cod_original_cell_volume 4375.7(8)
_cod_original_sg_symbol_H-M 'P 21/c'
_cod_database_code 7713229
_shelx_shelxl_version_number 2019/1
_shelx_space_group_comment
;
The symmetry employed for this shelxl refinement is uniquely defined
by the following loop, which should always be used as a source of
symmetry information in preference to the above space-group names.
They are only intended as comments.
;
_exptl_absorpt_special_details SADABS-2016/2

loop_
_space_group_symop_operation_xyz
'x, y, z'
'-x, y+1/2, -z+1/2'
'-x, -y, -z'
'x, -y-1/2, z-1/2'

loop_
_atom_site_label
_atom_site_type_symbol
_atom_site_fract_x
_atom_site_fract_y
_atom_site_fract_z
_atom_site_U_iso_or_equiv
_atom_site_adp_type
_atom_site_occupancy
_atom_site_site_symmetry_order
_atom_site_calc_flag
_atom_site_refinement_flags_posn
_atom_site_refinement_flags_adp
_atom_site_refinement_flags_occupancy
_atom_site_disorder_assembly
_atom_site_disorder_group
Ba1 Ba 0.04343(2) 0.18833(5) 0.18477(4) 0.02623(13) Uani 1 1 d . . . . .
Ba2 Ba 0.09742(2) 0.81900(4) 0.10772(4) 0.02136(12) Uani 1 1 d . . . . .
Ba3 Ba 0.18167(2) 0.17380(4) 0.48300(4) 0.02183(12) Uani 1 1 d . . . . .
Ba4 Ba 0.32216(2) 0.32772(4) 0.26481(4) 0.01935(11) Uani 1 1 d . . . . .
Ba5 Ba 0.46798(2) 0.18377(4) 0.05881(4) 0.01819(11) Uani 1 1 d . . . . .
Ba6 Ba 0.61322(2) 0.17238(4) 0.32879(4) 0.01964(12) Uani 1 1 d . . . . .
Ba7 Ba 0.76305(2) 0.32426(4) 0.11997(4) 0.02005(12) Uani 1 1 d . . . . .
Si1 Si 0.23117(10) 0.6025(2) 0.15287(18) 0.0205(5) Uani 1 1 d . . . . .
Si2 Si 0.48135(9) 0.40274(19) 0.27996(16) 0.0150(5) Uani 1 1 d . . . . .
Sb1 Sb 0.05367(4) 0.94982(9) 0.39263(6) 0.0682(3) Uani 1 1 d . . . . .
Sb2 Sb 0.14703(3) 0.48746(6) 0.31953(5) 0.02730(15) Uani 1 1 d . . . . .
Sb3 Sb 0.27961(2) 0.03296(5) 0.07204(5) 0.02389(14) Uani 1 1 d . . . . .
Sb4 Sb 0.59866(2) 0.48145(5) 0.14259(5) 0.02353(14) Uani 1 1 d . . . . .
Te1 Te 0.02298(2) 0.43675(6) 0.29172(5) 0.02245(15) Uani 0.91 1 d . . P . .
Te2 Te 0.0325(3) 0.3819(7) 0.3403(6) 0.0285(17) Uani 0.09 1 d . . P . .
Te3 Te 0.03416(2) 0.17787(7) 0.44546(5) 0.03643(19) Uani 1 1 d . . . . .
Te4 Te 0.10159(2) 0.72154(5) 0.35468(4) 0.02038(13) Uani 1 1 d . . . . .
Te5 Te 0.13133(2) 0.55879(5) 0.10113(4) 0.02545(14) Uani 1 1 d . . . . .
Te6 Te 0.13902(2) 0.00681(5) 0.28984(4) 0.02057(13) Uani 1 1 d . . . . .
Te7 Te 0.16376(2) 0.06408(5) 0.03331(4) 0.02077(13) Uani 1 1 d . . . . .
Te8 Te 0.17873(2) 0.29443(5) 0.24775(4) 0.01854(12) Uani 1 1 d . . . . .
Te9 Te 0.24942(2) 0.78443(5) 0.12369(4) 0.01919(12) Uani 1 1 d . . . . .
Te10 Te 0.26354(2) 0.56712(5) 0.33512(4) 0.01839(12) Uani 1 1 d . . . . .
Te11 Te 0.29002(2) 0.05889(5) 0.28283(4) 0.01949(13) Uani 1 1 d . . . . .
Te12 Te 0.29250(2) 0.49647(5) 0.05945(4) 0.02134(13) Uani 1 1 d . . . . .
Te13 Te 0.32041(2) 0.22014(5) 0.02389(4) 0.01839(12) Uani 1 1 d . . . . .
Te14 Te 0.45953(2) 0.44316(5) 0.10223(4) 0.02253(13) Uani 1 1 d . . . . .
Te15 Te 0.46604(2) 0.22048(4) 0.31459(4) 0.01694(12) Uani 1 1 d . . . . .
Te16 Te 0.57652(2) 0.00507(4) 0.11982(4) 0.01680(12) Uani 1 1 d . . . . .
Te17 Te 0.58393(2) 0.44434(5) 0.34105(4) 0.01814(12) Uani 1 1 d . . . . .
Te18 Te 0.61415(2) 0.28283(5) 0.09010(4) 0.01804(12) Uani 1 1 d . . . . .
Te19 Te 0.000000 0.000000 0.000000 0.0349(2) Uani 1 2 d S . P . .

loop_
_atom_site_aniso_label
_atom_site_aniso_U_11
_atom_site_aniso_U_22
_atom_site_aniso_U_33
_atom_site_aniso_U_23
_atom_site_aniso_U_13
_atom_site_aniso_U_12
Ba1 0.0215(3) 0.0259(3) 0.0297(3) 0.0003(2) -0.0023(2) -0.0004(2)
Ba2 0.0229(2) 0.0219(3) 0.0185(3) -0.0005(2) -0.00036(19) 0.0050(2)
Ba3 0.0219(2) 0.0199(3) 0.0222(3) -0.0007(2) -0.0023(2) -0.0011(2)
Ba4 0.0198(2) 0.0188(3) 0.0186(3) -0.0009(2) -0.00071(18) 0.0004(2)
Ba5 0.0206(2) 0.0174(3) 0.0159(2) -0.0010(2) 0.00010(18) 0.0012(2)
Ba6 0.0208(2) 0.0191(3) 0.0180(3) 0.0010(2) -0.00135(19) 0.0007(2)
Ba7 0.0215(2) 0.0179(3) 0.0197(3) 0.0005(2) -0.00118(19) 0.0002(2)
Si1 0.0242(12) 0.0192(14) 0.0185(12) -0.0003(10) 0.0038(9) -0.0009(10)
Si2 0.0153(10) 0.0133(13) 0.0162(11) -0.0019(9) 0.0009(8) 0.0011(9)
Sb1 0.0495(5) 0.1205(10) 0.0336(5) 0.0158(5) 0.0015(4) -0.0442(6)
Sb2 0.0277(3) 0.0319(4) 0.0218(3) 0.0002(3) 0.0013(2) -0.0058(3)
Sb3 0.0245(3) 0.0210(4) 0.0250(3) 0.0015(3) -0.0007(2) 0.0004(2)
Sb4 0.0296(3) 0.0174(3) 0.0229(3) 0.0009(3) 0.0011(2) 0.0022(3)
Te1 0.0155(3) 0.0274(4) 0.0237(4) -0.0019(3) -0.0001(2) -0.0011(3)
Te2 0.020(3) 0.039(5) 0.028(4) -0.018(4) 0.009(3) -0.007(3)
Te3 0.0218(3) 0.0580(6) 0.0289(4) -0.0086(3) 0.0016(2) 0.0049(3)
Te4 0.0205(3) 0.0226(3) 0.0181(3) 0.0021(2) 0.0027(2) -0.0036(2)
Te5 0.0272(3) 0.0236(4) 0.0227(3) -0.0016(3) -0.0072(2) 0.0021(3)
Te6 0.0252(3) 0.0157(3) 0.0209(3) -0.0005(2) 0.0034(2) 0.0010(2)
Te7 0.0226(3) 0.0221(3) 0.0175(3) 0.0009(2) 0.0023(2) -0.0011(2)
Te8 0.0185(2) 0.0168(3) 0.0199(3) -0.0005(2) 0.0012(2) -0.0012(2)
Te9 0.0240(3) 0.0149(3) 0.0190(3) 0.0007(2) 0.0042(2) 0.0011(2)
Te10 0.0203(3) 0.0170(3) 0.0173(3) 0.0000(2) 0.0003(2) -0.0018(2)
Te11 0.0205(3) 0.0194(3) 0.0187(3) 0.0023(2) 0.0033(2) 0.0016(2)
Te12 0.0266(3) 0.0158(3) 0.0215(3) -0.0004(2) 0.0029(2) -0.0009(2)
Te13 0.0191(3) 0.0180(3) 0.0180(3) -0.0001(2) 0.0025(2) 0.0010(2)
Te14 0.0312(3) 0.0182(3) 0.0170(3) 0.0008(2) -0.0013(2) 0.0052(2)
Te15 0.0206(3) 0.0129(3) 0.0175(3) -0.0004(2) 0.0032(2) -0.0005(2)
Te16 0.0175(2) 0.0140(3) 0.0194(3) 0.0001(2) 0.00401(19) -0.0005(2)
Te17 0.0161(2) 0.0197(3) 0.0185(3) -0.0027(2) 0.00173(19) -0.0015(2)
Te18 0.0210(3) 0.0158(3) 0.0176(3) 0.0002(2) 0.0034(2) -0.0007(2)
Te19 0.0192(4) 0.0256(6) 0.0572(6) -0.0121(5) -0.0042(4) 0.0070(4)

loop_
_atom_type_symbol
_atom_type_description
_atom_type_scat_dispersion_real
_atom_type_scat_dispersion_imag
_atom_type_scat_source
Ba Ba -0.3244 2.2819 'International Tables Vol C Tables 4.2.6.8 and 6.1.1.4'
Sb Sb -0.5866 1.5461 'International Tables Vol C Tables 4.2.6.8 and 6.1.1.4'
Si Si 0.0817 0.0704 'International Tables Vol C Tables 4.2.6.8 and 6.1.1.4'
Te Te -0.5308 1.6751 'International Tables Vol C Tables 4.2.6.8 and 6.1.1.4'

loop_
_geom_angle_atom_site_label_1
_geom_angle_atom_site_label_2
_geom_angle_atom_site_label_3
_geom_angle
_geom_angle_site_symmetry_1
_geom_angle_site_symmetry_3
_geom_angle_publ_flag
Te2 Ba1 Te4 80.68(11) . 2_545 ?
Te2 Ba1 Te6 112.14(15) . . ?
Te4 Ba1 Te6 137.63(2) 2_545 . ?
Te2 Ba1 Te8 71.97(11) . . ?
Te4 Ba1 Te8 148.66(2) 2_545 . ?
Te6 Ba1 Te8 69.216(18) . . ?
Te2 Ba1 Te3 52.40(16) . . ?
Te4 Ba1 Te3 87.840(19) 2_545 . ?
Te6 Ba1 Te3 72.337(19) . . ?
Te8 Ba1 Te3 87.423(19) . . ?
Te2 Ba1 Te19 158.52(12) . . ?
Te4 Ba1 Te19 77.885(15) 2_545 . ?
Te6 Ba1 Te19 85.143(18) . . ?
Te8 Ba1 Te19 128.076(19) . . ?
Te3 Ba1 Te19 127.56(2) . . ?
Te2 Ba1 Te1 15.37(15) . . ?
Te4 Ba1 Te1 76.216(18) 2_545 . ?
Te6 Ba1 Te1 125.24(2) . . ?
Te8 Ba1 Te1 73.371(18) . . ?
Te3 Ba1 Te1 67.40(2) . . ?
Te19 Ba1 Te1 149.400(19) . . ?
Te2 Ba1 Te3 100.35(16) . 4_565 ?
Te4 Ba1 Te3 82.094(18) 2_545 4_565 ?
Te6 Ba1 Te3 130.58(2) . 4_565 ?
Te8 Ba1 Te3 87.944(19) . 4_565 ?
Te3 Ba1 Te3 152.32(2) . 4_565 ?
Te19 Ba1 Te3 75.382(19) . 4_565 ?
Te1 Ba1 Te3 85.14(2) . 4_565 ?
Te2 Ba1 Te1 124.25(13) . 2_545 ?
Te4 Ba1 Te1 72.314(18) 2_545 2_545 ?
Te6 Ba1 Te1 67.255(19) . 2_545 ?
Te8 Ba1 Te1 136.45(2) . 2_545 ?
Te3 Ba1 Te1 78.29(2) . 2_545 ?
Te19 Ba1 Te1 49.272(14) . 2_545 ?
Te1 Ba1 Te1 133.744(17) . 2_545 ?
Te3 Ba1 Te1 122.15(2) 4_565 2_545 ?
Te2 Ba2 Te4 112.95(13) 2 4_575 ?
Te2 Ba2 Te19 48.71(12) 2 1_565 ?
Te4 Ba2 Te19 78.768(15) 4_575 1_565 ?
Te2 Ba2 Te6 82.26(16) 2 1_565 ?
Te4 Ba2 Te6 138.38(2) 4_575 1_565 ?
Te19 Ba2 Te6 85.204(17) 1_565 1_565 ?
Te2 Ba2 Te5 117.69(15) 2 . ?
Te4 Ba2 Te5 77.747(18) 4_575 . ?
Te19 Ba2 Te5 142.504(18) 1_565 . ?
Te6 Ba2 Te5 131.01(2) 1_565 . ?
Te2 Ba2 Te4 78.91(12) 2 . ?
Te4 Ba2 Te4 149.613(19) 4_575 . ?
Te19 Ba2 Te4 124.512(18) 1_565 . ?
Te6 Ba2 Te4 68.744(18) 1_565 . ?
Te5 Ba2 Te4 72.095(18) . . ?
Te2 Ba2 Te9 163.17(15) 2 . ?
Te4 Ba2 Te9 83.016(17) 4_575 . ?
Te19 Ba2 Te9 135.34(2) 1_565 . ?
Te6 Ba2 Te9 82.025(17) 1_565 . ?
Te5 Ba2 Te9 69.459(16) . . ?
Te4 Ba2 Te9 89.801(17) . . ?
Te2 Ba2 Te3 51.17(16) 2 2 ?
Te4 Ba2 Te3 82.283(18) 4_575 2 ?
Te19 Ba2 Te3 76.152(18) 1_565 2 ?
Te6 Ba2 Te3 130.60(2) 1_565 2 ?
Te5 Ba2 Te3 72.07(2) . 2 ?
Te4 Ba2 Te3 85.001(19) . 2 ?
Te9 Ba2 Te3 140.88(2) . 2 ?
Te2 Ba2 Te1 15.19(16) 2 2 ?
Te4 Ba2 Te1 123.58(2) 4_575 2 ?
Te19 Ba2 Te1 49.909(14) 1_565 2 ?
Te6 Ba2 Te1 67.079(18) 1_565 2 ?
Te5 Ba2 Te1 127.79(2) . 2 ?
Te4 Ba2 Te1 74.686(18) . 2 ?
Te9 Ba2 Te1 148.67(2) . 2 ?
Te3 Ba2 Te1 65.92(2) 2 2 ?
Te2 Ba2 Te7 105.80(14) 2 1_565 ?
Te4 Ba2 Te7 78.770(18) 4_575 1_565 ?
Te19 Ba2 Te7 65.664(15) 1_565 1_565 ?
Te6 Ba2 Te7 59.640(17) 1_565 1_565 ?
Te5 Ba2 Te7 135.83(2) . 1_565 ?
Te4 Ba2 Te7 126.53(2) . 1_565 ?
Te9 Ba2 Te7 70.972(17) . 1_565 ?
Te3 Ba2 Te7 139.87(2) 2 1_565 ?
Te1 Ba2 Te7 96.34(2) 2 1_565 ?
Te2 Ba2 Ba7 114.84(14) 2 2_655 ?
Te4 Ba2 Ba7 132.063(18) 4_575 2_655 ?
Te19 Ba2 Ba7 133.321(17) 1_565 2_655 ?
Te6 Ba2 Ba7 48.177(14) 1_565 2_655 ?
Te5 Ba2 Ba7 83.721(15) . 2_655 ?
Te4 Ba2 Ba7 48.434(13) . 2_655 ?
Te9 Ba2 Ba7 49.051(13) . 2_655 ?
Te3 Ba2 Ba7 132.615(19) 2 2_655 ?
Te1 Ba2 Ba7 102.728(18) 2 2_655 ?
Te7 Ba2 Ba7 85.002(15) 1_565 2_655 ?
Te6 Ba3 Te3 73.198(18) . . ?
Te6 Ba3 Te12 86.88(2) . 4_566 ?
Te3 Ba3 Te12 139.18(2) . 4_566 ?
Te6 Ba3 Te8 69.375(19) . . ?
Te3 Ba3 Te8 88.002(19) . . ?
Te12 Ba3 Te8 118.25(2) 4_566 . ?
Te6 Ba3 Te7 137.06(2) . 4_566 ?
Te3 Ba3 Te7 82.41(2) . 4_566 ?
Te12 Ba3 Te7 132.07(2) 4_566 4_566 ?
Te8 Ba3 Te7 75.082(18) . 4_566 ?
Te6 Ba3 Te13 122.70(2) . 4_566 ?
Te3 Ba3 Te13 155.99(3) . 4_566 ?
Te12 Ba3 Te13 63.877(18) 4_566 4_566 ?
Te8 Ba3 Te13 82.376(17) . 4_566 ?
Te7 Ba3 Te13 73.884(17) 4_566 4_566 ?
Te6 Ba3 Te8 140.86(2) . 4_566 ?
Te3 Ba3 Te8 89.305(19) . 4_566 ?
Te12 Ba3 Te8 84.244(17) 4_566 4_566 ?
Te8 Ba3 Te8 146.374(19) . 4_566 ?
Te7 Ba3 Te8 71.338(17) 4_566 4_566 ?
Te13 Ba3 Te8 86.724(17) 4_566 4_566 ?
Te6 Ba3 Te5 73.364(19) . 4_566 ?
Te3 Ba3 Te5 72.393(19) . 4_566 ?
Te12 Ba3 Te5 67.823(18) 4_566 4_566 ?
Te8 Ba3 Te5 141.57(2) . 4_566 ?
Te7 Ba3 Te5 131.75(2) 4_566 4_566 ?
Te13 Ba3 Te5 127.088(19) 4_566 4_566 ?
Te8 Ba3 Te5 67.973(17) 4_566 4_566 ?
Te6 Ba3 Ba4 135.041(19) . 4_566 ?
Te3 Ba3 Ba4 135.452(19) . 4_566 ?
Te12 Ba3 Ba4 48.383(14) 4_566 4_566 ?
Te8 Ba3 Ba4 130.350(17) . 4_566 ?
Te7 Ba3 Ba4 86.711(15) 4_566 4_566 ?
Te13 Ba3 Ba4 48.053(13) 4_566 4_566 ?
Te8 Ba3 Ba4 46.467(13) 4_566 4_566 ?
Te5 Ba3 Ba4 83.714(15) 4_566 4_566 ?
Te8 Ba4 Te13 89.895(17) . . ?
Te8 Ba4 Te13 84.238(17) . 4_566 ?
Te13 Ba4 Te13 145.938(18) . 4_566 ?
Te8 Ba4 Te12 86.267(17) . . ?
Te13 Ba4 Te12 64.103(18) . . ?
Te13 Ba4 Te12 148.15(2) 4_566 . ?
Te8 Ba4 Te16 136.55(2) . 2_655 ?
Te13 Ba4 Te16 125.89(2) . 2_655 ?
Te13 Ba4 Te16 77.726(16) 4_566 2_655 ?
Te12 Ba4 Te16 88.747(19) . 2_655 ?
Te8 Ba4 Te10 73.308(17) . . ?
Te13 Ba4 Te10 129.124(19) . . ?
Te13 Ba4 Te10 81.054(18) 4_566 . ?
Te12 Ba4 Te10 67.097(18) . . ?
Te16 Ba4 Te10 65.082(16) 2_655 . ?
Te8 Ba4 Te11 70.279(16) . . ?
Te13 Ba4 Te11 72.063(17) . . ?
Te13 Ba4 Te11 74.382(17) 4_566 . ?
Te12 Ba4 Te11 129.956(19) . . ?
Te16 Ba4 Te11 138.292(19) 2_655 . ?
Te10 Ba4 Te11 137.56(2) . . ?
Te8 Ba4 Te15 149.24(2) . . ?
Te13 Ba4 Te15 84.715(17) . . ?
Te13 Ba4 Te15 83.511(16) 4_566 . ?
Te12 Ba4 Te15 117.789(19) . . ?
Te16 Ba4 Te15 67.219(16) 2_655 . ?
Te10 Ba4 Te15 131.922(19) . . ?
Te11 Ba4 Te15 79.267(17) . . ?
Te8 Ba4 Ba3 49.316(14) . 4_565 ?
Te13 Ba4 Ba3 48.856(13) . 4_565 ?
Te13 Ba4 Ba3 133.436(17) 4_566 4_565 ?
Te12 Ba4 Ba3 47.982(14) . 4_565 ?
Te16 Ba4 Ba3 136.079(18) 2_655 4_565 ?
Te10 Ba4 Ba3 87.392(15) . 4_565 ?
Te11 Ba4 Ba3 85.152(14) . 4_565 ?
Te15 Ba4 Ba3 133.571(17) . 4_565 ?
Te15 Ba5 Te14 71.868(17) . . ?
Te15 Ba5 Te15 150.812(18) . 4_565 ?
Te14 Ba5 Te15 78.944(18) . 4_565 ?
Te15 Ba5 Te16 88.309(17) . . ?
Te14 Ba5 Te16 132.64(2) . . ?
Te15 Ba5 Te16 112.094(19) 4_565 . ?
Te15 Ba5 Te16 136.77(2) . 3_655 ?
Te14 Ba5 Te16 142.24(2) . 3_655 ?
Te15 Ba5 Te16 69.765(17) 4_565 3_655 ?
Te16 Ba5 Te16 80.178(18) . 3_655 ?
Te15 Ba5 Te13 88.110(17) . . ?
Te14 Ba5 Te13 78.995(17) . . ?
Te15 Ba5 Te13 86.493(17) 4_565 . ?
Te16 Ba5 Te13 144.51(2) . . ?
Te16 Ba5 Te13 78.519(16) 3_655 . ?
Te15 Ba5 Te18 88.610(16) . . ?
Te14 Ba5 Te18 73.039(17) . . ?
Te15 Ba5 Te18 82.687(17) 4_565 . ?
Te16 Ba5 Te18 63.657(17) . . ?
Te16 Ba5 Te18 121.437(18) 3_655 . ?
Te13 Ba5 Te18 151.45(2) . . ?
Te15 Ba5 Te17 73.248(17) . 2_645 ?
Te14 Ba5 Te17 138.31(2) . 2_645 ?
Te15 Ba5 Te17 132.994(19) 4_565 2_645 ?
Te16 Ba5 Te17 67.425(17) . 2_645 ?
Te16 Ba5 Te17 63.819(17) 3_655 2_645 ?
Te13 Ba5 Te17 77.751(17) . 2_645 ?
Te18 Ba5 Te17 128.015(18) . 2_645 ?
Te15 Ba5 Ba6 49.045(13) . . ?
Te14 Ba5 Ba6 87.449(15) . . ?
Te15 Ba5 Ba6 130.695(17) 4_565 . ?
Te16 Ba5 Ba6 49.514(13) . . ?
Te16 Ba5 Ba6 129.057(18) 3_655 . ?
Te13 Ba5 Ba6 137.120(18) . . ?
Te18 Ba5 Ba6 48.076(13) . . ?
Te17 Ba5 Ba6 86.617(15) 2_645 . ?
Te12 Ba6 Te18 126.39(2) 2_645 . ?
Te12 Ba6 Te15 136.89(2) 2_645 . ?
Te18 Ba6 Te15 90.222(17) . . ?
Te12 Ba6 Te18 76.384(17) 2_645 4_566 ?
Te18 Ba6 Te18 145.957(18) . 4_566 ?
Te15 Ba6 Te18 84.176(17) . 4_566 ?
Te12 Ba6 Te9 70.744(18) 2_645 2_645 ?
Te18 Ba6 Te9 82.737(17) . 2_645 ?
Te15 Ba6 Te9 144.38(2) . 2_645 ?
Te18 Ba6 Te9 82.580(17) 4_566 2_645 ?
Te12 Ba6 Te16 90.13(2) 2_645 . ?
Te18 Ba6 Te16 64.807(17) . . ?
Te15 Ba6 Te16 86.086(17) . . ?
Te18 Ba6 Te16 147.46(2) 4_566 . ?
Te9 Ba6 Te16 121.100(19) 2_645 . ?
Te12 Ba6 Te17 139.48(2) 2_645 . ?
Te18 Ba6 Te17 70.113(17) . . ?
Te15 Ba6 Te17 68.523(16) . . ?
Te18 Ba6 Te17 76.627(17) 4_566 . ?
Te9 Ba6 Te17 76.278(17) 2_645 . ?
Te16 Ba6 Te17 127.621(19) . . ?
Te12 Ba6 Te14 68.719(18) 2_645 2_645 ?
Te18 Ba6 Te14 129.176(19) . 2_645 ?
Te15 Ba6 Te14 70.274(17) . 2_645 ?
Te18 Ba6 Te14 80.148(17) 4_566 2_645 ?
Te9 Ba6 Te14 138.59(2) 2_645 2_645 ?
Te16 Ba6 Te14 67.344(17) . 2_645 ?
Te17 Ba6 Te14 134.18(2) . 2_645 ?
Te12 Ba6 Ba5 137.342(19) 2_645 . ?
Te18 Ba6 Ba5 51.363(13) . . ?
Te15 Ba6 Ba5 47.615(13) . . ?
Te18 Ba6 Ba5 131.766(17) 4_566 . ?
Te9 Ba6 Ba5 133.863(18) 2_645 . ?
Te16 Ba6 Ba5 48.293(13) . . ?
Te17 Ba6 Ba5 82.934(14) . . ?
Te14 Ba6 Ba5 83.962(15) 2_645 . ?
Te6 Ba7 Te4 70.252(18) 2_655 2_645 ?
Te6 Ba7 Te12 86.90(2) 2_655 3_665 ?
Te4 Ba7 Te12 126.23(2) 2_645 3_665 ?
Te6 Ba7 Te10 137.77(2) 2_655 2_645 ?
Te4 Ba7 Te10 78.105(18) 2_645 2_645 ?
Te12 Ba7 Te10 135.06(2) 3_665 2_645 ?
Te6 Ba7 Te9 84.505(17) 2_655 2_645 ?
Te4 Ba7 Te9 92.587(17) 2_645 2_645 ?
Te12 Ba7 Te9 134.08(2) 3_665 2_645 ?
Te10 Ba7 Te9 69.451(17) 2_645 2_645 ?
Te6 Ba7 Te9 124.99(2) 2_655 3_665 ?
Te4 Ba7 Te9 83.951(18) 2_645 3_665 ?
Te12 Ba7 Te9 70.292(18) 3_665 3_665 ?
Te10 Ba7 Te9 76.875(18) 2_645 3_665 ?
Te9 Ba7 Te9 146.115(19) 2_645 3_665 ?
Te6 Ba7 Te18 139.69(2) 2_655 . ?
Te4 Ba7 Te18 148.23(2) 2_645 . ?
Te12 Ba7 Te18 75.325(17) 3_665 . ?
Te10 Ba7 Te18 70.816(16) 2_645 . ?
Te9 Ba7 Te18 82.749(17) 2_645 . ?
Te9 Ba7 Te18 82.819(16) 3_665 . ?
Te6 Ba7 Te11 62.300(17) 2_655 2_655 ?
Te4 Ba7 Te11 131.13(2) 2_645 2_655 ?
Te12 Ba7 Te11 63.614(17) 3_665 2_655 ?
Te10 Ba7 Te11 132.64(2) 2_645 2_655 ?
Te9 Ba7 Te11 72.536(17) 2_645 2_655 ?
Te9 Ba7 Te11 132.997(19) 3_665 2_655 ?
Te18 Ba7 Te11 77.402(17) . 2_655 ?
Te6 Ba7 Ba2 49.451(14) 2_655 2_645 ?
Te4 Ba7 Ba2 49.653(14) 2_645 2_645 ?
Te12 Ba7 Ba2 136.216(19) 3_665 2_645 ?
Te10 Ba7 Ba2 88.711(15) 2_645 2_645 ?
Te9 Ba7 Ba2 51.031(14) 2_645 2_645 ?
Te9 Ba7 Ba2 133.484(18) 3_665 2_645 ?
Te18 Ba7 Ba2 133.742(18) . 2_645 ?
Te11 Ba7 Ba2 88.746(15) 2_655 2_645 ?
Te5 Si1 Te9 111.51(10) . . ?
Te5 Si1 Te12 109.86(10) . . ?
Te9 Si1 Te12 109.76(9) . . ?
Te5 Si1 Te10 113.07(9) . . ?
Te9 Si1 Te10 107.25(9) . . ?
Te12 Si1 Te10 105.17(9) . . ?
Te14 Si2 Te16 110.72(9) . 2_655 ?
Te14 Si2 Te15 112.21(9) . . ?
Te16 Si2 Te15 108.79(9) 2_655 . ?
Te14 Si2 Te17 109.89(9) . . ?
Te16 Si2 Te17 107.06(9) 2_655 . ?
Te15 Si2 Te17 107.99(8) . . ?
Te6 Sb1 Te1 90.81(3) 1_565 2 ?
Te6 Sb1 Te3 89.60(3) 1_565 1_565 ?
Te1 Sb1 Te3 98.91(4) 2 1_565 ?
Te6 Sb1 Te5 93.94(3) 1_565 4_576 ?
Te1 Sb1 Te5 173.55(4) 2 4_576 ?
Te3 Sb1 Te5 85.49(3) 1_565 4_576 ?
Te8 Sb2 Te7 96.64(3) . 4_566 ?
Te8 Sb2 Te10 92.97(2) . . ?
Te7 Sb2 Te10 90.56(2) 4_566 . ?
Te8 Sb2 Te1 93.46(3) . . ?
Te7 Sb2 Te1 94.17(3) 4_566 . ?
Te10 Sb2 Te1 171.52(3) . . ?
Te8 Sb2 Te5 87.45(2) . . ?
Te7 Sb2 Te5 175.45(3) 4_566 . ?
Te10 Sb2 Te5 87.22(2) . . ?
Te1 Sb2 Te5 87.56(2) . . ?
Te8 Sb2 Te2 84.65(15) . . ?
Te7 Sb2 Te2 79.28(15) 4_566 . ?
Te10 Sb2 Te2 169.20(17) . . ?
Te1 Sb2 Te2 18.33(16) . . ?
Te5 Sb2 Te2 103.16(15) . . ?
Te13 Sb3 Te7 101.39(3) . . ?
Te13 Sb3 Te11 98.00(3) . . ?
Te7 Sb3 Te11 96.97(3) . . ?
Te18 Sb4 Te17 96.66(3) . . ?
Te18 Sb4 Te11 106.02(3) . 2_655 ?
Te17 Sb4 Te11 87.66(2) . 2_655 ?
Te2 Te1 Sb1 132.9(4) . 2_545 ?
Te2 Te1 Sb2 86.8(4) . . ?
Sb1 Te1 Sb2 126.50(3) 2_545 . ?
Te2 Te1 Te19 69.2(4) . 2 ?
Sb1 Te1 Te19 127.02(3) 2_545 2 ?
Sb2 Te1 Te19 96.94(2) . 2 ?
Te2 Te1 Ba1 64.3(4) . . ?
Sb1 Te1 Ba1 79.54(3) 2_545 . ?
Sb2 Te1 Ba1 93.87(2) . . ?
Te19 Te1 Ba1 131.39(3) 2 . ?
Te2 Te1 Ba2 64.4(4) . 2_545 ?
Sb1 Te1 Ba2 84.41(3) 2_545 2_545 ?
Sb2 Te1 Ba2 148.47(3) . 2_545 ?
Te19 Te1 Ba2 62.111(15) 2 2_545 ?
Ba1 Te1 Ba2 85.22(2) . 2_545 ?
Te2 Te1 Ba1 131.9(4) . 2 ?
Sb1 Te1 Ba1 77.86(3) 2_545 2 ?
Sb2 Te1 Ba1 102.41(3) . 2 ?
Te19 Te1 Ba1 62.857(16) 2 2 ?
Ba1 Te1 Ba1 157.120(19) . 2 ?
Ba2 Te1 Ba1 89.04(2) 2_545 2 ?
Te1 Te2 Te19 92.0(5) . 2 ?
Te1 Te2 Te3 161.9(5) . . ?
Te19 Te2 Te3 97.1(2) 2 . ?
Te1 Te2 Sb2 74.8(4) . . ?
Te19 Te2 Sb2 98.9(2) 2 . ?
Te3 Te2 Sb2 118.8(2) . . ?
Te1 Te2 Ba1 100.4(4) . . ?
Te19 Te2 Ba1 161.0(3) 2 . ?
Te3 Te2 Ba1 67.28(17) . . ?
Sb2 Te2 Ba1 98.26(17) . . ?
Te1 Te2 Ba2 100.4(4) . 2_545 ?
Te19 Te2 Ba2 68.12(13) 2 2_545 ?
Te3 Te2 Ba2 68.95(16) . 2_545 ?
Sb2 Te2 Ba2 166.3(3) . 2_545 ?
Ba1 Te2 Ba2 95.27(18) . 2_545 ?
Te2 Te3 Sb1 137.55(13) . 1_545 ?
Te2 Te3 Ba3 91.76(12) . . ?
Sb1 Te3 Ba3 80.83(2) 1_545 . ?
Te2 Te3 Ba1 60.33(13) . . ?
Sb1 Te3 Ba1 77.49(2) 1_545 . ?
Ba3 Te3 Ba1 87.004(19) . . ?
Te2 Te3 Ba2 59.88(12) . 2_545 ?
Sb1 Te3 Ba2 126.61(3) 1_545 2_545 ?
Ba3 Te3 Ba2 149.75(3) . 2_545 ?
Ba1 Te3 Ba2 87.30(2) . 2_545 ?
Te2 Te3 Ba1 88.56(13) . 4_566 ?
Sb1 Te3 Ba1 132.04(3) 1_545 4_566 ?
Ba3 Te3 Ba1 86.520(19) . 4_566 ?
Ba1 Te3 Ba1 147.97(3) . 4_566 ?
Ba2 Te3 Ba1 82.743(19) 2_545 4_566 ?
Ba2 Te4 Ba1 88.319(18) 4_576 2 ?
Ba2 Te4 Ba7 96.493(18) 4_576 2_655 ?
Ba1 Te4 Ba7 164.12(2) 2 2_655 ?
Ba2 Te4 Ba2 167.21(2) 4_576 . ?
Ba1 Te4 Ba2 90.045(18) 2 . ?
Ba7 Te4 Ba2 81.911(17) 2_655 . ?
Si1 Te5 Sb2 79.15(6) . . ?
Si1 Te5 Sb1 133.87(6) . 4_575 ?
Sb2 Te5 Sb1 145.57(3) . 4_575 ?
Si1 Te5 Ba2 88.93(7) . . ?
Sb2 Te5 Ba2 105.96(2) . . ?
Sb1 Te5 Ba2 87.00(3) 4_575 . ?
Si1 Te5 Ba3 87.59(6) . 4_565 ?
Sb2 Te5 Ba3 98.57(2) . 4_565 ?
Sb1 Te5 Ba3 77.12(2) 4_575 4_565 ?
Ba2 Te5 Ba3 154.09(2) . 4_565 ?
Sb1 Te6 Ba3 87.79(3) 1_545 . ?
Sb1 Te6 Ba7 98.47(3) 1_545 2_645 ?
Ba3 Te6 Ba7 93.704(19) . 2_645 ?
Sb1 Te6 Ba1 84.28(3) 1_545 . ?
Ba3 Te6 Ba1 88.62(2) . . ?
Ba7 Te6 Ba1 176.46(2) 2_645 . ?
Sb1 Te6 Ba2 89.79(3) 1_545 1_545 ?
Ba3 Te6 Ba2 175.05(2) . 1_545 ?
Ba7 Te6 Ba2 82.371(19) 2_645 1_545 ?
Ba1 Te6 Ba2 95.44(2) . 1_545 ?
Sb3 Te7 Sb2 98.69(3) . 4_565 ?
Sb3 Te7 Ba3 92.14(2) . 4_565 ?
Sb2 Te7 Ba3 92.54(2) 4_565 4_565 ?
Sb3 Te7 Ba2 105.37(2) . 1_545 ?
Sb2 Te7 Ba2 93.03(2) 4_565 1_545 ?
Ba3 Te7 Ba2 160.58(2) 4_565 1_545 ?
Sb2 Te8 Ba4 99.80(2) . . ?
Sb2 Te8 Ba1 99.19(2) . . ?
Ba4 Te8 Ba1 160.63(2) . . ?
Sb2 Te8 Ba3 94.31(2) . . ?
Ba4 Te8 Ba3 95.631(18) . . ?
Ba1 Te8 Ba3 86.722(18) . . ?
Sb2 Te8 Ba3 105.69(2) . 4_565 ?
Ba4 Te8 Ba3 84.217(17) . 4_565 ?
Ba1 Te8 Ba3 87.008(18) . 4_565 ?
Ba3 Te8 Ba3 159.75(2) . 4_565 ?
Si1 Te9 Ba7 87.18(6) . 2_655 ?
Si1 Te9 Ba7 76.06(6) . 3_665 ?
Ba7 Te9 Ba7 161.92(2) 2_655 3_665 ?
Si1 Te9 Ba6 75.39(6) . 2_655 ?
Ba7 Te9 Ba6 94.755(18) 2_655 2_655 ?
Ba7 Te9 Ba6 87.637(17) 3_665 2_655 ?
Si1 Te9 Ba2 86.32(6) . . ?
Ba7 Te9 Ba2 79.918(16) 2_655 . ?
Ba7 Te9 Ba2 92.096(17) 3_665 . ?
Ba6 Te9 Ba2 161.22(2) 2_655 . ?
Si1 Te10 Sb2 80.39(6) . . ?
Si1 Te10 Ba7 87.03(6) . 2_655 ?
Sb2 Te10 Ba7 99.53(2) . 2_655 ?
Si1 Te10 Ba4 89.31(6) . . ?
Sb2 Te10 Ba4 93.66(2) . . ?
Ba7 Te10 Ba4 165.52(2) 2_655 . ?
Sb3 Te11 Sb4 104.86(2) . 2_645 ?
Sb3 Te11 Ba4 92.44(2) . . ?
Sb4 Te11 Ba4 100.07(2) 2_645 . ?
Sb3 Te11 Ba7 105.45(2) . 2_645 ?
Sb4 Te11 Ba7 85.61(2) 2_645 2_645 ?
Ba4 Te11 Ba7 159.27(2) . 2_645 ?
Si1 Te12 Ba6 78.16(6) . 2_655 ?
Si1 Te12 Ba7 76.81(6) . 3_665 ?
Ba6 Te12 Ba7 90.51(2) 2_655 3_665 ?
Si1 Te12 Ba3 92.06(6) . 4_565 ?
Ba6 Te12 Ba3 169.18(2) 2_655 4_565 ?
Ba7 Te12 Ba3 91.745(19) 3_665 4_565 ?
Si1 Te12 Ba4 91.82(6) . . ?
Ba6 Te12 Ba4 91.979(19) 2_655 . ?
Ba7 Te12 Ba4 167.60(2) 3_665 . ?
Ba3 Te12 Ba4 83.635(19) 4_565 . ?
Sb3 Te13 Ba5 102.97(2) . . ?
Sb3 Te13 Ba4 96.14(2) . . ?
Ba5 Te13 Ba4 92.529(17) . . ?
Sb3 Te13 Ba4 96.95(2) . 4_565 ?
Ba5 Te13 Ba4 87.891(17) . 4_565 ?
Ba4 Te13 Ba4 166.47(2) . 4_565 ?
Sb3 Te13 Ba3 92.16(2) . 4_565 ?
Ba5 Te13 Ba3 164.64(2) . 4_565 ?
Ba4 Te13 Ba3 83.091(17) . 4_565 ?
Ba4 Te13 Ba3 92.972(17) 4_565 4_565 ?
Si2 Te14 Ba5 86.49(6) . . ?
Si2 Te14 Ba6 88.86(6) . 2_655 ?
Ba5 Te14 Ba6 153.23(2) . 2_655 ?
Si2 Te15 Ba5 85.91(5) . . ?
Si2 Te15 Ba5 80.91(5) . 4_566 ?
Ba5 Te15 Ba5 166.81(2) . 4_566 ?
Si2 Te15 Ba6 90.80(5) . . ?
Ba5 Te15 Ba6 83.340(16) . . ?
Ba5 Te15 Ba6 97.194(17) 4_566 . ?
Si2 Te15 Ba4 75.62(5) . . ?
Ba5 Te15 Ba4 90.569(17) . . ?
Ba5 Te15 Ba4 85.775(17) 4_566 . ?
Ba6 Te15 Ba4 165.52(2) . . ?
Si2 Te16 Ba5 92.60(6) 2_645 . ?
Si2 Te16 Ba5 80.96(6) 2_645 3_655 ?
Ba5 Te16 Ba5 99.821(18) . 3_655 ?
Si2 Te16 Ba4 78.47(5) 2_645 2_645 ?
Ba5 Te16 Ba4 167.52(2) . 2_645 ?
Ba5 Te16 Ba4 87.479(19) 3_655 2_645 ?
Si2 Te16 Ba6 90.41(6) 2_645 . ?
Ba5 Te16 Ba6 82.194(18) . . ?
Ba5 Te16 Ba6 171.20(2) 3_655 . ?
Ba4 Te16 Ba6 89.106(18) 2_645 . ?
Si2 Te17 Sb4 88.23(5) . . ?
Si2 Te17 Ba6 87.43(6) . . ?
Sb4 Te17 Ba6 94.61(2) . . ?
Si2 Te17 Ba5 86.94(6) . 2_655 ?
Sb4 Te17 Ba5 106.76(2) . 2_655 ?
Ba6 Te17 Ba5 157.70(2) . 2_655 ?
Sb4 Te18 Ba6 98.29(2) . . ?
Sb4 Te18 Ba6 96.36(2) . 4_565 ?
Ba6 Te18 Ba6 165.11(2) . 4_565 ?
Sb4 Te18 Ba7 89.50(2) . . ?
Ba6 Te18 Ba7 95.099(17) . . ?
Ba6 Te18 Ba7 87.692(17) 4_565 . ?
Sb4 Te18 Ba5 102.05(2) . . ?
Ba6 Te18 Ba5 80.562(16) . . ?
Ba6 Te18 Ba5 93.774(17) 4_565 . ?
Ba7 Te18 Ba5 168.10(2) . . ?
Te2 Te19 Te2 180.0(4) 4_565 2_545 ?
Te2 Te19 Te1 18.83(19) 4_565 4_565 ?
Te2 Te19 Te1 161.17(19) 2_545 4_565 ?
Te2 Te19 Te1 161.17(19) 4_565 2_545 ?
Te2 Te19 Te1 18.83(19) 2_545 2_545 ?
Te1 Te19 Te1 180.00(4) 4_565 2_545 ?
Te2 Te19 Ba2 116.83(13) 4_565 1_545 ?
Te2 Te19 Ba2 63.17(13) 2_545 1_545 ?
Te1 Te19 Ba2 112.020(16) 4_565 1_545 ?
Te1 Te19 Ba2 67.980(16) 2_545 1_545 ?
Te2 Te19 Ba2 63.17(13) 4_565 3_565 ?
Te2 Te19 Ba2 116.83(13) 2_545 3_565 ?
Te1 Te19 Ba2 67.980(16) 4_565 3_565 ?
Te1 Te19 Ba2 112.020(16) 2_545 3_565 ?
Ba2 Te19 Ba2 180.000(18) 1_545 3_565 ?
Te2 Te19 Ba1 86.65(19) 4_565 3 ?
Te2 Te19 Ba1 93.35(19) 2_545 3 ?
Te1 Te19 Ba1 67.872(19) 4_565 3 ?
Te1 Te19 Ba1 112.128(19) 2_545 3 ?
Ba2 Te19 Ba1 85.792(15) 1_545 3 ?
Ba2 Te19 Ba1 94.208(15) 3_565 3 ?
Te2 Te19 Ba1 93.35(19) 4_565 . ?
Te2 Te19 Ba1 86.65(19) 2_545 . ?
Te1 Te19 Ba1 112.129(19) 4_565 . ?
Te1 Te19 Ba1 67.871(19) 2_545 . ?
Ba2 Te19 Ba1 94.208(15) 1_545 . ?
Ba2 Te19 Ba1 85.792(15) 3_565 . ?
Ba1 Te19 Ba1 180.0 3 . ?

loop_
_geom_bond_atom_site_label_1
_geom_bond_atom_site_label_2
_geom_bond_distance
_geom_bond_site_symmetry_2
_geom_bond_publ_flag
Ba1 Te2 3.380(7) . ?
Ba1 Te4 3.5098(8) 2_545 ?
Ba1 Te6 3.5253(9) . ?
Ba1 Te8 3.5693(8) . ?
Ba1 Te3 3.5885(10) . ?
Ba1 Te19 3.6173(7) . ?
Ba1 Te1 3.6913(10) . ?
Ba1 Te3 3.6984(10) 4_565 ?
Ba1 Te1 3.7656(10) 2_545 ?
Ba2 Te2 3.422(6) 2 ?
Ba2 Te4 3.5019(8) 4_575 ?
Ba2 Te19 3.5589(6) 1_565 ?
Ba2 Te6 3.5803(8) 1_565 ?
Ba2 Te5 3.5842(10) . ?
Ba2 Te4 3.5951(8) . ?
Ba2 Te9 3.6879(8) . ?
Ba2 Te3 3.6926(9) 2 ?
Ba2 Te1 3.7330(9) 2 ?
Ba2 Te7 3.8491(9) 1_565 ?
Ba2 Ba7 4.6701(8) 2_655 ?
Ba3 Te6 3.5007(8) . ?
Ba3 Te3 3.5411(8) . ?
Ba3 Te12 3.5693(8) 4_566 ?
Ba3 Te8 3.5790(9) . ?
Ba3 Te7 3.6137(10) 4_566 ?
Ba3 Te13 3.6219(8) 4_566 ?
Ba3 Te8 3.6393(9) 4_566 ?
Ba3 Te5 3.7814(9) 4_566 ?
Ba3 Ba4 4.7747(8) 4_566 ?
Ba4 Te8 3.4792(8) . ?
Ba4 Te13 3.5772(8) . ?
Ba4 Te13 3.5904(8) 4_566 ?
Ba4 Te12 3.5917(8) . ?
Ba4 Te16 3.6191(8) 2_655 ?
Ba4 Te10 3.6843(9) . ?
Ba4 Te11 3.6984(9) . ?
Ba4 Te15 3.7462(8) . ?
Ba5 Te15 3.5229(8) . ?
Ba5 Te14 3.5342(9) . ?
Ba5 Te15 3.5578(8) 4_565 ?
Ba5 Te16 3.5697(8) . ?
Ba5 Te16 3.5732(8) 3_655 ?
Ba5 Te13 3.5752(8) . ?
Ba5 Te18 3.7511(8) . ?
Ba5 Te17 3.7654(9) 2_645 ?
Ba5 Ba6 4.7372(8) . ?
Ba6 Te12 3.4853(8) 2_645 ?
Ba6 Te18 3.5730(8) . ?
Ba6 Te15 3.6020(8) . ?
Ba6 Te18 3.6044(8) 4_566 ?
Ba6 Te9 3.6279(8) 2_645 ?
Ba6 Te16 3.6367(8) . ?
Ba6 Te17 3.7186(9) . ?
Ba6 Te14 3.7220(9) 2_645 ?
Ba7 Te6 3.5113(8) 2_655 ?
Ba7 Te4 3.5293(8) 2_645 ?
Ba7 Te12 3.5579(8) 3_665 ?
Ba7 Te10 3.5710(9) 2_645 ?
Ba7 Te9 3.5826(8) 2_645 ?
Ba7 Te9 3.5977(8) 3_665 ?
Ba7 Te18 3.6176(8) . ?
Ba7 Te11 3.7057(9) 2_655 ?
Si1 Te5 2.496(2) . ?
Si1 Te9 2.517(3) . ?
Si1 Te12 2.519(3) . ?
Si1 Te10 2.544(2) . ?
Si2 Te14 2.466(2) . ?
Si2 Te16 2.493(2) 2_655 ?
Si2 Te15 2.523(3) . ?
Si2 Te17 2.573(2) . ?
Sb1 Te6 2.7549(10) 1_565 ?
Sb1 Te1 2.9201(11) 2 ?
Sb1 Te3 3.1873(16) 1_565 ?
Sb1 Te5 3.1901(10) 4_576 ?
Sb2 Te8 2.9030(10) . ?
Sb2 Te7 2.9652(9) 4_566 ?
Sb2 Te10 2.9978(8) . ?
Sb2 Te1 3.0538(9) . ?
Sb2 Te5 3.0973(9) . ?
Sb2 Te2 3.159(7) . ?
Sb3 Te13 2.8043(9) . ?
Sb3 Te7 2.8159(8) . ?
Sb3 Te11 2.8678(9) . ?
Sb4 Te18 2.7925(9) . ?
Sb4 Te17 2.8163(9) . ?
Sb4 Te11 2.9397(8) 2_655 ?
Te1 Te2 0.995(9) . ?
Te1 Te19 3.0804(7) 2 ?
Te2 Te19 2.882(7) 2 ?
Te2 Te3 3.082(10) . ?

loop_
_geom_torsion_atom_site_label_1
_geom_torsion_atom_site_label_2
_geom_torsion_atom_site_label_3
_geom_torsion_atom_site_label_4
_geom_torsion
_geom_torsion_site_symmetry_1
_geom_torsion_site_symmetry_2
_geom_torsion_site_symmetry_3
_geom_torsion_site_symmetry_4
_geom_torsion_publ_flag
Sb1 Te1 Te2 Te19 -121.8(3) 2_545 . . 2 ?
Sb2 Te1 Te2 Te19 98.65(15) . . . 2 ?
Ba1 Te1 Te2 Te19 -165.5(3) . . . 2 ?
Ba2 Te1 Te2 Te19 -68.11(19) 2_545 . . 2 ?
Ba1 Te1 Te2 Te19 -5.2(5) 2 . . 2 ?
Sb1 Te1 Te2 Te3 -1.4(19) 2_545 . . . ?
Sb2 Te1 Te2 Te3 -141.0(16) . . . . ?
Te19 Te1 Te2 Te3 120.3(16) 2 . . . ?
Ba1 Te1 Te2 Te3 -45.2(15) . . . . ?
Ba2 Te1 Te2 Te3 52.2(15) 2_545 . . . ?
Ba1 Te1 Te2 Te3 115.1(15) 2 . . . ?
Sb1 Te1 Te2 Sb2 139.6(3) 2_545 . . . ?
Te19 Te1 Te2 Sb2 -98.65(15) 2 . . . ?
Ba1 Te1 Te2 Sb2 95.84(18) . . . . ?
Ba2 Te1 Te2 Sb2 -166.8(2) 2_545 . . . ?
Ba1 Te1 Te2 Sb2 -103.9(3) 2 . . . ?
Sb1 Te1 Te2 Ba1 43.7(5) 2_545 . . . ?
Sb2 Te1 Te2 Ba1 -95.84(18) . . . . ?
Te19 Te1 Te2 Ba1 165.5(3) 2 . . . ?
Ba2 Te1 Te2 Ba1 97.4(3) 2_545 . . . ?
Ba1 Te1 Te2 Ba1 160.30(19) 2 . . . ?
Sb1 Te1 Te2 Ba2 -53.6(5) 2_545 . . 2_545 ?
Sb2 Te1 Te2 Ba2 166.8(2) . . . 2_545 ?
Te19 Te1 Te2 Ba2 68.11(19) 2 . . 2_545 ?
Ba1 Te1 Te2 Ba2 -97.4(3) . . . 2_545 ?
Ba1 Te1 Te2 Ba2 62.9(5) 2 . . 2_545 ?
